data_7127208
loop_
_publ_author_name
'Fishburn, Mitchell G.'
'Skelton, Dayne R.'
'Telfer, Shane G.'
'Wagner, Pawel'
'Richardson, Christopher'

_publ_section_title
;
 Second-order programming the synthesis of metal-organic frameworks.
;
_journal_issue 82
_journal_name_full 'Chemical communications (Cambridge, England)'
_journal_page_first 12355
_journal_page_last 12358
_journal_paper_doi 10.1039/d0cc05451h
_journal_volume 56
_journal_year 2020
_chemical_formula_moiety 'C35 H30 N4 O8'
_chemical_formula_sum 'C35 H30 N4 O8'
_chemical_formula_weight 634.63
_chemical_name_systematic
'Dimethyl 2-(((1-(4,4'-bis(methoxycarbonyl)-[1,1'-biphenyl]-2-yl)-1H-1,2,3-triazol-4-yl)methyl)amino)-[1,1'-biphenyl]-4,4'-dicarboxylate'
_space_group_crystal_system triclinic
_space_group_IT_number 2
_space_group_name_Hall '-P 1'
_space_group_name_H-M_alt 'P -1'
_atom_sites_solution_hydrogens mixed
_atom_sites_solution_primary dual
_atom_sites_solution_secondary difmap
_audit_creation_date 2020-07-23
_audit_creation_method
;
Olex2 1.2
(compiled 2018.05.29 svn.r3508 for OlexSys, GUI svn.r5506)
;
_audit_update_record
;
2020-08-06 deposited with the CCDC.	2020-09-09 downloaded from the CCDC.
;
_cell_angle_alpha 94.515(2)
_cell_angle_beta 101.132(2)
_cell_angle_gamma 96.424(2)
_cell_formula_units_Z 2
_cell_length_a 10.5406(3)
_cell_length_b 10.8847(2)
_cell_length_c 13.6301(4)
_cell_measurement_reflns_used 27521
_cell_measurement_temperature 293(1)
_cell_measurement_theta_max 30.2840
_cell_measurement_theta_min 2.2360
_cell_volume 1516.65(7)
_computing_cell_refinement 'CrysAlisPro 1.171.40.15 (Rigaku OD, 2018)'
_computing_data_collection 'CrysAlisPro 1.171.40.15 (Rigaku OD, 2018)'
_computing_data_reduction 'CrysAlisPro 1.171.40.15 (Rigaku OD, 2018)'
_computing_molecular_graphics 'Olex2 (Dolomanov et al., 2009)'
_computing_publication_material 'Olex2 (Dolomanov et al., 2009)'
_computing_structure_refinement 'ShelXL (Sheldrick, 2015)'
_computing_structure_solution 'ShelXT (Sheldrick, 2015)'
_diffrn_ambient_temperature 293(1)
_diffrn_detector 'HyPix Bantam HPC 3000'
_diffrn_detector_area_resol_mean 10.0000
_diffrn_measured_fraction_theta_full 0.992
_diffrn_measured_fraction_theta_max 0.982
_diffrn_measurement_details
;
List of Runs (angles in degrees, time in seconds):

  # Type    Start    End  Width  t~exp~   \w     \q     \k     \f   Frames
#--------------------------------------------------------------------------
  1  \w    -74.00 110.00   0.50   10.00    --   20.00  54.00-141.53  368
  2  \w    -74.00 110.00   0.50   10.00    --   20.00  54.00 137.28  368
  3  \w    -74.00 110.00   0.50   10.00    --   20.00  54.00  60.00  368
  4  \w    -74.00 110.00   0.50   10.00    --   20.00  54.00 -30.00  368
  5  \w    -74.00 110.00   0.50   10.00    --   20.00  54.00-102.91  368
  6  \w    -74.00 110.00   0.50   10.00    --   20.00  54.00   0.00  368
  7  \w    -74.00 110.00   0.50   10.00    --   20.00  54.00   0.00  368
  8  \w    -74.00 110.00   0.50   10.00    --   20.00  54.00-180.00  368
  9  \w    -74.00 110.00   0.50   10.00    --   20.00  54.00  30.00  368
 10  \w    -74.00 110.00   0.50   10.00    --   20.00  54.00-150.00  368
 11  \w    -74.00 110.00   0.50   10.00    --   20.00  54.00 -60.00  368
 12  \w    -74.00 110.00   0.50   10.00    --   20.00  54.00 120.00  368
 13  \w    -74.00 110.00   0.50   10.00    --   20.00  54.00 -16.66  368
 14  \w    -74.00 110.00   0.50   10.00    --   20.00  54.00-124.70  368
 15  \w    -74.00 110.00   0.50   10.00    --   20.00  54.00 -90.00  368
 16  \w    -74.00 110.00   0.50   10.00    --   20.00  54.00  82.70  368
 17  \w    -74.00  16.00   0.50   10.00    --   20.00  54.00 150.00  180
 18  \w    -74.00 110.00   0.50   10.00    --   20.00  54.00 105.01  368
;
_diffrn_measurement_device 'two-circle diffractometer'
_diffrn_measurement_device_type 'XtaLAB Mini II'
_diffrn_measurement_method '\w scans'
_diffrn_orient_matrix_type 'CrysAlisPro convention (Paciorek et al (1999). Acta A55, 543-557)'
_diffrn_orient_matrix_UB_11 0.0191132000
_diffrn_orient_matrix_UB_12 -0.0531877000
_diffrn_orient_matrix_UB_13 -0.0238412000
_diffrn_orient_matrix_UB_21 0.0333206000
_diffrn_orient_matrix_UB_22 0.0385422000
_diffrn_orient_matrix_UB_23 -0.0290568000
_diffrn_orient_matrix_UB_31 0.0575222000
_diffrn_orient_matrix_UB_32 0.0056466000
_diffrn_orient_matrix_UB_33 0.0378199000
_diffrn_radiation_monochromator graphite
_diffrn_radiation_probe x-ray
_diffrn_radiation_type MoK\a
_diffrn_radiation_wavelength 0.71073
_diffrn_reflns_av_R_equivalents 0.0346
_diffrn_reflns_av_unetI/netI 0.0209
_diffrn_reflns_Laue_measured_fraction_full 0.992
_diffrn_reflns_Laue_measured_fraction_max 0.982
_diffrn_reflns_limit_h_max 14
_diffrn_reflns_limit_h_min -14
_diffrn_reflns_limit_k_max 14
_diffrn_reflns_limit_k_min -14
_diffrn_reflns_limit_l_max 18
_diffrn_reflns_limit_l_min -18
_diffrn_reflns_number 79549
_diffrn_reflns_point_group_measured_fraction_full 0.992
_diffrn_reflns_point_group_measured_fraction_max 0.982
_diffrn_reflns_theta_full 25.242
_diffrn_reflns_theta_max 29.130
_diffrn_reflns_theta_min 2.247
_diffrn_source 'fine-focus sealed X-ray tube'
_diffrn_source_type 'Rigaku (Mo) X-ray Source'
_exptl_absorpt_coefficient_mu 0.100
_exptl_absorpt_correction_T_max 0.992
_exptl_absorpt_correction_T_min 0.988
_exptl_absorpt_correction_type analytical
_exptl_absorpt_process_details
;CrysAlisPro 1.171.40.15 (Rigaku Oxford Diffraction, 2018) 
Analytical numeric absorption correction using a multifaceted crystal model
 based on expressions derived by R.C. Clark & J.S. Reid. 
(Clark, R. C. & Reid, J. S. (1995). Acta Cryst. A51, 887-897). 
;
_exptl_crystal_colour colourless
_exptl_crystal_density_diffrn 1.390
_exptl_crystal_description 'faceted block'
_exptl_crystal_F_000 664
_exptl_crystal_recrystallization_method 'Re-crystallisation from solvent: methanol / dichloromethane'
_exptl_crystal_size_max 0.326
_exptl_crystal_size_mid 0.237
_exptl_crystal_size_min 0.201
_refine_diff_density_max 0.226
_refine_diff_density_min -0.174
_refine_diff_density_rms 0.038
_refine_ls_extinction_method none
_refine_ls_goodness_of_fit_ref 1.057
_refine_ls_hydrogen_treatment mixed
_refine_ls_matrix_type full
_refine_ls_number_parameters 432
_refine_ls_number_reflns 8018
_refine_ls_number_restraints 0
_refine_ls_restrained_S_all 1.057
_refine_ls_R_factor_all 0.0628
_refine_ls_R_factor_gt 0.0429
_refine_ls_shift/su_max 0.000
_refine_ls_shift/su_mean 0.000
_refine_ls_structure_factor_coef Fsqd
_refine_ls_weighting_details 'w=1/[\s^2^(Fo^2^)+(0.0600P)^2^+0.2874P] where P=(Fo^2^+2Fc^2^)/3'
_refine_ls_weighting_scheme calc
_refine_ls_wR_factor_gt 0.1136
_refine_ls_wR_factor_ref 0.1249
_reflns_Friedel_coverage 0.000
_reflns_number_gt 5927
_reflns_number_total 8018
_reflns_threshold_expression 'I > 2\s(I)'
_cod_data_source_file d0cc05451h3.cif
_cod_data_source_block exp_197_mf2
_cod_depositor_comments 'Adding full bibliography for 7127207--7127208.cif.'
_cod_database_code 7127208
_shelx_shelxl_version_number 2017/1
_chemical_oxdiff_formula 'C35 H30 N4 O8'
_chemical_oxdiff_usercomment 'Triazole recollection in 40.47a'
_shelx_space_group_comment
;
The symmetry employed for this shelxl refinement is uniquely defined
by the following loop, which should always be used as a source of
symmetry information in preference to the above space-group names.
They are only intended as comments.
;
_diffrn_oxdiff_digest_frames
;
018d9513798eabc009664e598c164744d306436010f
;
_reflns_odcompleteness_completeness 98.18
_reflns_odcompleteness_iscentric 1
_reflns_odcompleteness_theta 29.07
_olex2_refinement_description
;
1. Fixed Uiso
 At 1.2 times of:
  All C(H) groups, All C(H,H) groups
 At 1.5 times of:
  All C(H,H,H) groups
2.a Secondary CH2 refined with riding coordinates:
 C18(H18A,H18B)
2.b Aromatic/amide H refined with riding coordinates:
 C3(H3), C5(H5), C6(H6), C8(H8), C9(H9), C11(H11), C12(H12), C20(H20),
 C25(H25), C26(H26), C28(H28), C31(H31), C32(H32), C34(H34), C35(H35)
2.c Idealised Me refined as rotating group:
 C15(H15A,H15B,H15C), C38(H38A,H38B,H38C), C42(H42A,H42B,H42C), C46(H46A,H46B,
 H46C)
;
_olex2_exptl_crystal_mounting_method 'Mitegen mount + Paratone'
_olex2_submission_special_instructions 'No special instructions were received'
_oxdiff_exptl_absorpt_empirical_details
;
Empirical correction (ABSPACK) includes:
- Absorption correction using spherical harmonics
- Frame scaling
;
_oxdiff_exptl_absorpt_empirical_full_max 1.142
_oxdiff_exptl_absorpt_empirical_full_min 0.949

loop_
_space_group_symop_operation_xyz
'x, y, z'
'-x, -y, -z'

loop_
_atom_site_label
_atom_site_type_symbol
_atom_site_fract_x
_atom_site_fract_y
_atom_site_fract_z
_atom_site_U_iso_or_equiv
_atom_site_adp_type
_atom_site_occupancy
_atom_site_site_symmetry_order
_atom_site_calc_flag
_atom_site_refinement_flags_posn
_atom_site_refinement_flags_adp
_atom_site_refinement_flags_occupancy
_atom_site_disorder_assembly
_atom_site_disorder_group
C1 C 0.18876(12) 0.40167(12) 0.14925(9) 0.0337(3) Uani 1 1 d . . . . .
C2 C 0.32209(12) 0.41077(12) 0.14212(9) 0.0325(3) Uani 1 1 d . . . . .
C3 C 0.39270(12) 0.52924(12) 0.15003(10) 0.0342(3) Uani 1 1 d . . . . .
H3 H 0.481165 0.536737 0.148957 0.041 Uiso 1 1 calc R . . . .
C4 C 0.33266(13) 0.63621(12) 0.15950(9) 0.0350(3) Uani 1 1 d . . . . .
C5 C 0.20123(13) 0.62775(13) 0.16365(11) 0.0403(3) Uani 1 1 d . . . . .
H5 H 0.160823 0.698907 0.169480 0.048 Uiso 1 1 calc R . . . .
C6 C 0.13165(13) 0.51035(13) 0.15887(11) 0.0394(3) Uani 1 1 d . . . . .
H6 H 0.043898 0.504107 0.162205 0.047 Uiso 1 1 calc R . . . .
C7 C 0.10522(12) 0.27941(12) 0.14012(10) 0.0347(3) Uani 1 1 d . . . . .
C8 C -0.01329(13) 0.25857(13) 0.07115(11) 0.0419(3) Uani 1 1 d . . . . .
H8 H -0.040063 0.321722 0.033047 0.050 Uiso 1 1 calc R . . . .
C9 C -0.09175(14) 0.14517(13) 0.05857(12) 0.0445(3) Uani 1 1 d . . . . .
H9 H -0.169907 0.132647 0.011583 0.053 Uiso 1 1 calc R . . . .
C10 C -0.05449(13) 0.04991(12) 0.11569(10) 0.0375(3) Uani 1 1 d . . . . .
C11 C 0.06079(14) 0.07145(13) 0.18784(11) 0.0422(3) Uani 1 1 d . . . . .
H11 H 0.085039 0.009690 0.228381 0.051 Uiso 1 1 calc R . . . .
C12 C 0.13972(13) 0.18478(13) 0.19952(11) 0.0417(3) Uani 1 1 d . . . . .
H12 H 0.216806 0.197887 0.247686 0.050 Uiso 1 1 calc R . . . .
C13 C -0.13967(14) -0.07241(13) 0.09478(11) 0.0408(3) Uani 1 1 d . . . . .
O14 O -0.09175(10) -0.15848(10) 0.15028(8) 0.0487(3) Uani 1 1 d . . . . .
C15 C -0.16901(16) -0.27992(14) 0.13372(13) 0.0501(4) Uani 1 1 d . . . . .
H15A H -0.178879 -0.312691 0.064806 0.075 Uiso 1 1 calc GR . . . .
H15B H -0.253363 -0.272571 0.148647 0.075 Uiso 1 1 calc GR . . . .
H15C H -0.125929 -0.334908 0.176751 0.075 Uiso 1 1 calc GR . . . .
O16 O -0.24017(11) -0.09183(10) 0.03304(10) 0.0599(3) Uani 1 1 d . . . . .
N17 N 0.38035(11) 0.30382(11) 0.12617(9) 0.0366(2) Uani 1 1 d . . . . .
H17 H 0.3268(17) 0.2421(18) 0.0980(14) 0.057(5) Uiso 1 1 d . . . . .
C18 C 0.49999(13) 0.31108(13) 0.08622(10) 0.0369(3) Uani 1 1 d . . . . .
H18A H 0.498612 0.375093 0.040512 0.044 Uiso 1 1 calc R . . . .
H18B H 0.502258 0.232556 0.048077 0.044 Uiso 1 1 calc R . . . .
N19 N 0.77209(10) 0.35187(10) 0.30068(8) 0.0328(2) Uani 1 1 d . . . . .
C20 C 0.64820(12) 0.30077(12) 0.26075(9) 0.0333(3) Uani 1 1 d . . . . .
H20 H 0.592965 0.250117 0.290697 0.040 Uiso 1 1 calc R . . . .
C21 C 0.62158(12) 0.33961(11) 0.16684(9) 0.0324(3) Uani 1 1 d . . . . .
N22 N 0.72937(11) 0.41272(11) 0.15340(9) 0.0406(3) Uani 1 1 d . . . . .
N23 N 0.82151(11) 0.42034(12) 0.23476(9) 0.0416(3) Uani 1 1 d . . . . .
C24 C 0.82488(12) 0.42200(12) 0.48404(10) 0.0350(3) Uani 1 1 d . . . . .
C25 C 0.90207(14) 0.40745(14) 0.57742(11) 0.0435(3) Uani 1 1 d . . . . .
H25 H 0.894489 0.457829 0.633805 0.052 Uiso 1 1 calc R . . . .
C26 C 0.98888(14) 0.32106(14) 0.58868(11) 0.0444(3) Uani 1 1 d . . . . .
H26 H 1.035866 0.312306 0.652336 0.053 Uiso 1 1 calc R . . . .
C27 C 1.00678(13) 0.24710(13) 0.50594(11) 0.0385(3) Uani 1 1 d . . . . .
C28 C 0.93669(12) 0.26293(13) 0.41106(10) 0.0368(3) Uani 1 1 d . . . . .
H28 H 0.950608 0.217107 0.354465 0.044 Uiso 1 1 calc R . . . .
C29 C 0.84607(12) 0.34694(12) 0.40068(10) 0.0332(3) Uani 1 1 d . . . . .
C30 C 0.72969(12) 0.51380(12) 0.48067(10) 0.0345(3) Uani 1 1 d . . . . .
C31 C 0.68158(13) 0.54451(13) 0.56748(10) 0.0393(3) Uani 1 1 d . . . . .
H31 H 0.705606 0.503375 0.624122 0.047 Uiso 1 1 calc R . . . .
C32 C 0.59924(13) 0.63462(13) 0.57047(10) 0.0399(3) Uani 1 1 d . . . . .
H32 H 0.571713 0.655846 0.629674 0.048 Uiso 1 1 calc R . . . .
C33 C 0.55747(13) 0.69357(12) 0.48546(10) 0.0365(3) Uani 1 1 d . . . . .
C34 C 0.60148(13) 0.66195(13) 0.39789(10) 0.0384(3) Uani 1 1 d . . . . .
H34 H 0.572580 0.699420 0.340118 0.046 Uiso 1 1 calc R . . . .
C35 C 0.68790(13) 0.57518(13) 0.39616(10) 0.0373(3) Uani 1 1 d . . . . .
H35 H 0.718691 0.557420 0.337805 0.045 Uiso 1 1 calc R . . . .
C36 C 0.46497(14) 0.78704(13) 0.48928(11) 0.0404(3) Uani 1 1 d . . . . .
O37 O 0.40586(11) 0.80973(11) 0.39800(8) 0.0560(3) Uani 1 1 d . . . . .
C38 C 0.31021(18) 0.89604(18) 0.39516(15) 0.0624(5) Uani 1 1 d . . . . .
H38A H 0.265173 0.897375 0.327018 0.094 Uiso 1 1 calc GR . . . .
H38B H 0.353414 0.977759 0.421166 0.094 Uiso 1 1 calc GR . . . .
H38C H 0.248713 0.870123 0.435419 0.094 Uiso 1 1 calc GR . . . .
O39 O 0.44468(13) 0.83664(11) 0.56618(9) 0.0581(3) Uani 1 1 d . . . . .
C40 C 1.09745(14) 0.15079(14) 0.51650(12) 0.0437(3) Uani 1 1 d . . . . .
O41 O 1.14778(11) 0.14217(10) 0.61314(8) 0.0508(3) Uani 1 1 d . . . . .
C42 C 1.23561(17) 0.05080(16) 0.63439(14) 0.0587(4) Uani 1 1 d . . . . .
H42A H 1.309491 0.069169 0.603952 0.088 Uiso 1 1 calc GR . . . .
H42B H 1.191256 -0.030269 0.607590 0.088 Uiso 1 1 calc GR . . . .
H42C H 1.264572 0.052632 0.705797 0.088 Uiso 1 1 calc GR . . . .
O43 O 1.12051(13) 0.08766(13) 0.44752(9) 0.0685(4) Uani 1 1 d . . . . .
C44 C 0.41549(14) 0.75797(12) 0.16368(10) 0.0379(3) Uani 1 1 d . . . . .
O45 O 0.34607(11) 0.85390(9) 0.15634(10) 0.0560(3) Uani 1 1 d . . . . .
C46 C 0.4220(2) 0.97504(15) 0.16231(18) 0.0737(6) Uani 1 1 d . . . . .
H46A H 0.478065 0.973008 0.114600 0.111 Uiso 1 1 calc GR . . . .
H46B H 0.473856 0.995845 0.228866 0.111 Uiso 1 1 calc GR . . . .
H46C H 0.364276 1.036369 0.147397 0.111 Uiso 1 1 calc GR . . . .
O47 O 0.53223(10) 0.76974(9) 0.17232(9) 0.0494(3) Uani 1 1 d . . . . .

loop_
_atom_site_aniso_label
_atom_site_aniso_U_11
_atom_site_aniso_U_22
_atom_site_aniso_U_33
_atom_site_aniso_U_23
_atom_site_aniso_U_13
_atom_site_aniso_U_12
C1 0.0314(6) 0.0344(6) 0.0322(6) 0.0036(5) 0.0015(5) 0.0000(5)
C2 0.0320(6) 0.0329(6) 0.0297(6) 0.0038(5) 0.0000(5) 0.0021(5)
C3 0.0304(6) 0.0349(6) 0.0350(6) 0.0046(5) 0.0022(5) 0.0012(5)
C4 0.0375(7) 0.0319(6) 0.0328(6) 0.0045(5) 0.0017(5) 0.0006(5)
C5 0.0394(7) 0.0350(7) 0.0454(8) 0.0033(6) 0.0048(6) 0.0071(5)
C6 0.0324(6) 0.0411(7) 0.0436(7) 0.0034(6) 0.0061(6) 0.0033(5)
C7 0.0322(6) 0.0348(6) 0.0355(6) 0.0028(5) 0.0056(5) -0.0003(5)
C8 0.0365(7) 0.0391(7) 0.0457(8) 0.0098(6) -0.0026(6) 0.0008(5)
C9 0.0339(7) 0.0435(8) 0.0484(8) 0.0066(6) -0.0066(6) -0.0029(6)
C10 0.0343(6) 0.0380(7) 0.0374(7) 0.0026(5) 0.0051(6) -0.0027(5)
C11 0.0418(7) 0.0396(7) 0.0410(7) 0.0104(6) -0.0004(6) -0.0022(6)
C12 0.0358(7) 0.0437(7) 0.0389(7) 0.0075(6) -0.0052(6) -0.0032(6)
C13 0.0385(7) 0.0402(7) 0.0404(7) 0.0025(6) 0.0058(6) -0.0035(6)
O14 0.0489(6) 0.0416(6) 0.0493(6) 0.0092(5) 0.0002(5) -0.0076(4)
C15 0.0515(9) 0.0412(8) 0.0534(9) 0.0098(7) 0.0051(7) -0.0069(6)
O16 0.0491(6) 0.0453(6) 0.0711(8) 0.0082(5) -0.0144(6) -0.0099(5)
N17 0.0297(5) 0.0319(6) 0.0443(6) 0.0003(5) 0.0013(5) 0.0011(4)
C18 0.0380(7) 0.0383(7) 0.0325(6) -0.0001(5) 0.0036(5) 0.0055(5)
N19 0.0291(5) 0.0371(6) 0.0316(5) 0.0020(4) 0.0062(4) 0.0024(4)
C20 0.0296(6) 0.0339(6) 0.0350(6) 0.0017(5) 0.0066(5) 0.0000(5)
C21 0.0325(6) 0.0328(6) 0.0321(6) 0.0005(5) 0.0073(5) 0.0053(5)
N22 0.0366(6) 0.0486(7) 0.0354(6) 0.0063(5) 0.0076(5) -0.0009(5)
N23 0.0347(6) 0.0523(7) 0.0371(6) 0.0064(5) 0.0097(5) -0.0026(5)
C24 0.0306(6) 0.0378(7) 0.0353(6) 0.0024(5) 0.0046(5) 0.0027(5)
C25 0.0405(7) 0.0522(8) 0.0348(7) -0.0028(6) 0.0014(6) 0.0096(6)
C26 0.0396(7) 0.0539(9) 0.0362(7) 0.0026(6) -0.0025(6) 0.0104(6)
C27 0.0308(6) 0.0399(7) 0.0426(7) 0.0035(6) 0.0023(6) 0.0046(5)
C28 0.0321(6) 0.0387(7) 0.0375(7) -0.0003(5) 0.0046(5) 0.0032(5)
C29 0.0277(6) 0.0367(6) 0.0330(6) 0.0024(5) 0.0025(5) 0.0013(5)
C30 0.0304(6) 0.0362(6) 0.0348(6) 0.0008(5) 0.0042(5) 0.0021(5)
C31 0.0390(7) 0.0449(7) 0.0336(7) 0.0051(5) 0.0056(6) 0.0058(6)
C32 0.0389(7) 0.0455(8) 0.0360(7) 0.0007(6) 0.0105(6) 0.0060(6)
C33 0.0349(6) 0.0341(6) 0.0403(7) 0.0020(5) 0.0095(6) 0.0024(5)
C34 0.0405(7) 0.0394(7) 0.0355(7) 0.0065(5) 0.0068(6) 0.0060(5)
C35 0.0375(7) 0.0416(7) 0.0335(6) 0.0024(5) 0.0094(5) 0.0054(5)
C36 0.0421(7) 0.0374(7) 0.0444(8) 0.0066(6) 0.0146(6) 0.0052(6)
O37 0.0600(7) 0.0655(7) 0.0475(6) 0.0054(5) 0.0094(5) 0.0325(6)
C38 0.0634(11) 0.0640(11) 0.0661(11) 0.0106(9) 0.0126(9) 0.0339(9)
O39 0.0792(8) 0.0545(7) 0.0515(6) 0.0090(5) 0.0287(6) 0.0264(6)
C40 0.0373(7) 0.0436(8) 0.0472(8) 0.0036(6) 0.0010(6) 0.0073(6)
O41 0.0507(6) 0.0496(6) 0.0494(6) 0.0069(5) -0.0024(5) 0.0152(5)
C42 0.0574(10) 0.0465(9) 0.0669(11) 0.0116(8) -0.0079(8) 0.0161(7)
O43 0.0800(9) 0.0747(9) 0.0537(7) -0.0002(6) 0.0043(6) 0.0435(7)
C44 0.0430(7) 0.0334(6) 0.0350(6) 0.0062(5) 0.0023(6) 0.0023(5)
O45 0.0514(6) 0.0328(5) 0.0774(8) 0.0132(5) -0.0045(6) 0.0038(4)
C46 0.0730(12) 0.0325(8) 0.1075(16) 0.0200(9) -0.0026(11) -0.0004(8)
O47 0.0434(6) 0.0405(5) 0.0635(7) 0.0089(5) 0.0120(5) -0.0022(4)

loop_
_atom_type_symbol
_atom_type_description
_atom_type_scat_dispersion_real
_atom_type_scat_dispersion_imag
_atom_type_scat_source
C C 0.0033 0.0016 'International Tables Vol C Tables 4.2.6.8 and 6.1.1.4'
H H 0.0000 0.0000 'International Tables Vol C Tables 4.2.6.8 and 6.1.1.4'
N N 0.0061 0.0033 'International Tables Vol C Tables 4.2.6.8 and 6.1.1.4'
O O 0.0106 0.0060 'International Tables Vol C Tables 4.2.6.8 and 6.1.1.4'

loop_
_exptl_crystal_face_index_h
_exptl_crystal_face_index_k
_exptl_crystal_face_index_l
_exptl_crystal_face_perp_dist
-2 2 19 0.0991
-5 15 0 0.1712
-10 9 -8 0.1562
13 5 -3 0.1153
-6 0 19 0.1107
-13 0 13 0.1043
4 0 -19 0.1207
8 8 -15 0.1251
14 -1 3 0.1180
-12 9 8 0.1492
13 -5 4 0.1313
6 -8 -15 0.1324
7 -13 7 0.1365
-3 -14 -1 0.1275
-9 -8 -7 0.1341
-5 -7 17 0.1388
4 -5 17 0.1431
12 -9 -8 0.0938
13 6 -7 0.1251
1 14 6 0.1641
4 7 -17 0.1499
12 0 -15 0.1074
-13 -5 3 0.0860
-13 2 -5 0.1313
12 -2 -14 0.1082

loop_
_geom_angle_atom_site_label_1
_geom_angle_atom_site_label_2
_geom_angle_atom_site_label_3
_geom_angle
_geom_angle_site_symmetry_1
_geom_angle_site_symmetry_3
_geom_angle_publ_flag
C2 C1 C7 122.19(11) . . ?
C6 C1 C2 118.98(12) . . ?
C6 C1 C7 118.71(11) . . ?
C3 C2 C1 118.40(12) . . ?
N17 C2 C1 120.55(11) . . ?
N17 C2 C3 121.05(12) . . ?
C4 C3 C2 121.16(12) . . ?
C3 C4 C44 116.96(12) . . ?
C5 C4 C3 120.62(12) . . ?
C5 C4 C44 122.42(12) . . ?
C4 C5 C6 118.42(13) . . ?
C5 C6 C1 122.34(12) . . ?
C8 C7 C1 119.31(12) . . ?
C8 C7 C12 118.09(12) . . ?
C12 C7 C1 122.59(11) . . ?
C9 C8 C7 120.98(13) . . ?
C8 C9 C10 120.51(12) . . ?
C9 C10 C11 119.01(12) . . ?
C9 C10 C13 117.97(12) . . ?
C11 C10 C13 123.01(13) . . ?
C12 C11 C10 120.25(13) . . ?
C11 C12 C7 121.06(12) . . ?
O14 C13 C10 112.95(11) . . ?
O16 C13 C10 123.57(13) . . ?
O16 C13 O14 123.46(13) . . ?
C13 O14 C15 116.06(11) . . ?
C2 N17 C18 120.20(11) . . ?
N17 C18 C21 113.04(11) . . ?
C20 N19 N23 110.59(10) . . ?
C20 N19 C29 128.26(11) . . ?
N23 N19 C29 121.02(10) . . ?
N19 C20 C21 105.13(11) . . ?
C20 C21 C18 129.77(12) . . ?
N22 C21 C18 122.07(11) . . ?
N22 C21 C20 108.15(11) . . ?
N23 N22 C21 109.27(11) . . ?
N22 N23 N19 106.86(10) . . ?
C25 C24 C29 115.86(12) . . ?
C25 C24 C30 118.23(12) . . ?
C29 C24 C30 125.92(12) . . ?
C26 C25 C24 122.40(13) . . ?
C25 C26 C27 120.70(13) . . ?
C26 C27 C28 118.70(13) . . ?
C26 C27 C40 121.70(13) . . ?
C28 C27 C40 119.60(13) . . ?
C29 C28 C27 120.28(12) . . ?
C24 C29 N19 121.40(11) . . ?
C28 C29 N19 116.63(11) . . ?
C28 C29 C24 121.95(12) . . ?
C31 C30 C24 118.99(12) . . ?
C35 C30 C24 123.56(12) . . ?
C35 C30 C31 117.42(12) . . ?
C32 C31 C30 121.42(13) . . ?
C31 C32 C33 120.35(12) . . ?
C32 C33 C34 118.99(12) . . ?
C32 C33 C36 119.44(12) . . ?
C34 C33 C36 121.56(12) . . ?
C35 C34 C33 120.58(13) . . ?
C34 C35 C30 121.18(12) . . ?
O37 C36 C33 112.54(12) . . ?
O39 C36 C33 124.08(14) . . ?
O39 C36 O37 123.38(13) . . ?
C36 O37 C38 115.98(12) . . ?
O41 C40 C27 111.13(13) . . ?
O43 C40 C27 124.58(14) . . ?
O43 C40 O41 124.27(14) . . ?
C40 O41 C42 117.01(13) . . ?
O45 C44 C4 112.83(12) . . ?
O47 C44 C4 124.13(13) . . ?
O47 C44 O45 123.04(13) . . ?
C44 O45 C46 115.21(13) . . ?

loop_
_geom_bond_atom_site_label_1
_geom_bond_atom_site_label_2
_geom_bond_distance
_geom_bond_site_symmetry_2
_geom_bond_publ_flag
C1 C2 1.4204(18) . ?
C1 C6 1.3945(19) . ?
C1 C7 1.4937(17) . ?
C2 C3 1.4003(17) . ?
C2 N17 1.3969(17) . ?
C3 C4 1.3948(18) . ?
C4 C5 1.3905(19) . ?
C4 C44 1.4939(18) . ?
C5 C6 1.3905(19) . ?
C7 C8 1.3947(18) . ?
C7 C12 1.3965(18) . ?
C8 C9 1.3858(19) . ?
C9 C10 1.3912(19) . ?
C10 C11 1.3918(19) . ?
C10 C13 1.4946(18) . ?
C11 C12 1.3883(19) . ?
C13 O14 1.3323(17) . ?
C13 O16 1.2053(17) . ?
O14 C15 1.4500(17) . ?
N17 C18 1.4638(17) . ?
C18 C21 1.5032(17) . ?
N19 C20 1.3514(16) . ?
N19 N23 1.3540(15) . ?
N19 C29 1.4419(16) . ?
C20 C21 1.3671(18) . ?
C21 N22 1.3633(16) . ?
N22 N23 1.3159(16) . ?
C24 C25 1.4028(19) . ?
C24 C29 1.4146(18) . ?
C24 C30 1.4903(18) . ?
C25 C26 1.381(2) . ?
C26 C27 1.389(2) . ?
C27 C28 1.3938(19) . ?
C27 C40 1.4925(19) . ?
C28 C29 1.3900(18) . ?
C30 C31 1.4059(18) . ?
C30 C35 1.3993(18) . ?
C31 C32 1.3837(19) . ?
C32 C33 1.3898(19) . ?
C33 C34 1.3940(19) . ?
C33 C36 1.4905(19) . ?
C34 C35 1.3855(19) . ?
C36 O37 1.3344(18) . ?
C36 O39 1.2080(17) . ?
O37 C38 1.4502(18) . ?
C40 O41 1.3365(18) . ?
C40 O43 1.1997(18) . ?
O41 C42 1.4415(18) . ?
C44 O45 1.3397(17) . ?
C44 O47 1.2045(17) . ?
O45 C46 1.4517(19) . ?

loop_
_exptl_oxdiff_crystal_face_indexfrac_h
_exptl_oxdiff_crystal_face_indexfrac_k
_exptl_oxdiff_crystal_face_indexfrac_l
_exptl_oxdiff_crystal_face_x
_exptl_oxdiff_crystal_face_y
_exptl_oxdiff_crystal_face_z
-1.9654 2.0193 19.0216 -0.5985 -0.5404 0.6177
-5.0042 15.0377 0.0011 -0.8955 0.4128 -0.2029
-10.0313 9.0159 -8.0062 -0.4804 0.2459 -0.8289
13.0197 5.0118 -3.0071 0.0540 0.7144 0.6635
-5.9734 0.0138 19.0227 -0.5684 -0.7512 0.3759
-12.9982 0.0085 13.0181 -0.5593 -0.8110 -0.2553
3.9697 -0.0140 -19.0222 0.5301 0.6845 -0.4911
7.9877 8.0098 -15.0190 0.0847 1.0113 -0.0633
14.0314 -0.9989 2.9994 0.2498 0.3419 0.9149
-12.0033 9.0278 8.0121 -0.9006 -0.2848 -0.3365
13.0302 -5.0084 4.0008 0.4200 0.1249 0.8726
5.9787 -8.0311 -15.0181 0.8995 0.3261 -0.2694
7.0225 -13.0271 7.0060 0.6601 -0.4717 0.5954
-3.0122 -14.0367 -1.0000 0.7128 -0.6123 -0.2903
-9.0331 -8.0266 -7.0050 0.4213 -0.4068 -0.8299
-4.9779 -7.0055 17.0204 -0.1283 -0.9304 0.3178
4.0394 -4.9995 17.0178 -0.0626 -0.5526 0.8477
12.0033 -9.0278 -8.0121 0.9006 0.2848 0.3365
13.0121 6.0113 -7.0116 0.0961 0.8690 0.5173
1.0184 14.0403 6.0061 -0.8705 0.4006 0.3650
3.9760 7.0054 -17.0201 0.1092 0.8970 -0.3754
11.9924 -0.0101 -15.0200 0.5878 0.8356 0.1217
-13.0197 -5.0118 3.0071 -0.0540 -0.7144 -0.6635
-13.0332 2.0000 -5.0019 -0.2362 -0.2119 -0.9276
11.9938 -2.0145 -14.0189 0.6706 0.7293 0.1483
